data_2204824
loop_
_publ_author_name
'Sridharan, V.'
'Pon Saravanakumar, S.'
'Muthusubramanian, S.'
'Anitha, K.'
'Sridhar, B.'

_publ_section_title
{3-[2-Methoxy-5-(1-methyl-1-phenylethyl)phenyl]-2,5-diphenyl-1,2,3,4-tetrahydro-4-isoxazol-4-yl}(2-thienyl)methanone
_journal_issue 12
_journal_name_full 'Acta Crystallographica Section E'
_journal_page_first o2503
_journal_page_last o2505
_journal_paper_doi 10.1107/S1600536804030296
_journal_volume 60
_journal_year 2004
_chemical_formula_moiety 'C36 H33 N1 O3 S1'
_chemical_formula_sum 'C36 H33 N O3 S'
_chemical_formula_weight 559.69
_chemical_melting_point 112-13\%
_chemical_name_common
;
 3-[2-Methoxy-5-(1-phenylethyl)phenyl]-2,5-diphenyl
 tetrahydro-4-isoxazolyl(2-thienyl)methanone
;
_chemical_name_systematic
;
 3-[2-Methoxy-5-(1-phenylethyl)phenyl]-2,5-diphenyl
 tetrahydro-4-isoxazolyl(2-thienyl)methanone
;
_space_group_IT_number 33
_symmetry_cell_setting orthorhombic
_symmetry_space_group_name_Hall 'P 2c -2n'
_symmetry_space_group_name_H-M 'P n a 21'
_atom_sites_solution_hydrogens geom
_atom_sites_solution_primary direct
_atom_sites_solution_secondary difmap
_audit_creation_method SHELXL-97
_cell_angle_alpha 90.00
_cell_angle_beta 90.00
_cell_angle_gamma 90.00
_cell_formula_units_Z 4
_cell_length_a 19.712(3)
_cell_length_b 9.823(3)
_cell_length_c 15.805(2)
_cell_measurement_reflns_used 25
_cell_measurement_temperature 293(2)
_cell_measurement_theta_max 13.69
_cell_measurement_theta_min 9.7
_cell_volume 3060.3(11)
_computing_cell_refinement 'CAD-4 Express'
_computing_data_collection 'CAD-4 Express (Enraf-Nonius, (1994)'
_computing_data_reduction 'XCAD4 (Harms & Wocadlo, 1995)'
_computing_molecular_graphics 'PLATON (Spek, 2003)'
_computing_publication_material SHELXL97
_computing_structure_refinement 'SHELXL97 (Sheldrick, 1997)'
_computing_structure_solution 'SHELXS97 (Sheldrick, 1997)'
_diffrn_ambient_temperature 293(2)
_diffrn_measured_fraction_theta_full 1.000
_diffrn_measured_fraction_theta_max 1.000
_diffrn_measurement_device_type 'Nonius MACH3 four-circle'
_diffrn_measurement_method \w-2\q
_diffrn_radiation_monochromator graphite
_diffrn_radiation_source 'fine-focus sealed tube'
_diffrn_radiation_type MoK\a
_diffrn_radiation_wavelength 0.71073
_diffrn_reflns_av_R_equivalents 0.0261
_diffrn_reflns_av_sigmaI/netI 0.0593
_diffrn_reflns_limit_h_max 23
_diffrn_reflns_limit_h_min 0
_diffrn_reflns_limit_k_max 11
_diffrn_reflns_limit_k_min -1
_diffrn_reflns_limit_l_max 18
_diffrn_reflns_limit_l_min 0
_diffrn_reflns_number 3141
_diffrn_reflns_theta_full 25.0
_diffrn_reflns_theta_max 25.0
_diffrn_reflns_theta_min 2.07
_diffrn_standards_decay_% 0
_diffrn_standards_interval_time 60
_diffrn_standards_number 3
_exptl_absorpt_coefficient_mu 0.142
_exptl_absorpt_correction_T_max 0.980
_exptl_absorpt_correction_T_min 0.9664
_exptl_absorpt_correction_type psi-scan
_exptl_absorpt_process_details '(North et al., 1968)'
_exptl_crystal_colour colorless
_exptl_crystal_density_diffrn 1.215
_exptl_crystal_density_meas 1.211
_exptl_crystal_density_method
;
flotation using a mixture of carbon tetrachloride and xylene
;
_exptl_crystal_description block
_exptl_crystal_F_000 1184
_exptl_crystal_size_max 0.3
_exptl_crystal_size_mid 0.2
_exptl_crystal_size_min 0.15
_refine_diff_density_max 0.164
_refine_diff_density_min -0.174
_refine_ls_abs_structure_details 'Flack (1983), 634 Friedel pairs'
_refine_ls_abs_structure_Flack -0.01(15)
_refine_ls_extinction_method none
_refine_ls_goodness_of_fit_ref 1.020
_refine_ls_hydrogen_treatment constr
_refine_ls_matrix_type full
_refine_ls_number_parameters 370
_refine_ls_number_reflns 2786
_refine_ls_number_restraints 1
_refine_ls_restrained_S_all 1.020
_refine_ls_R_factor_all 0.1105
_refine_ls_R_factor_gt 0.0378
_refine_ls_shift/su_max 0.000
_refine_ls_shift/su_mean 0.000
_refine_ls_structure_factor_coef Fsqd
_refine_ls_weighting_details 'calc w = 1/[\s^2^(Fo^2^)+(0.0534P)^2^] where P = (Fo^2^+2Fc^2^)/3'
_refine_ls_weighting_scheme calc
_refine_ls_wR_factor_gt 0.0828
_refine_ls_wR_factor_ref 0.1043
_reflns_number_gt 1545
_reflns_number_total 2786
_reflns_threshold_expression I>2\s(I)
_cod_data_source_file wn6307.cif
_cod_data_source_block I
_cod_depositor_comments
;
The following automatic conversions were performed:
'_symmetry_cell_setting' value 'Orthorhombic' changed to 'orthorhombic'
according to '/home/saulius/struct/CIF-dictionaries/cif_core.dic'
dictionary named 'cif_core.dic' version 2.4.1 from 2010-06-29.

Automatic conversion script
Id: cif_fix_enum 1527 2010-12-29 10:47:43Z saulius 

The following automatic conversions were performed:

'_symmetry_cell_setting' value 'Orthorhombic' changed to
'orthorhombic' according to
/home/saulius/struct/CIF-dictionaries/cif_core.dic dictionary named
'cif_core.dic' version 2.4.1 from 2010-06-29.

Automatic conversion script
Id: cif_fix_values 1715 2011-07-08 13:25:40Z adriana 
;
_cod_database_code 2204824
_cod_database_fobs_code 2204824

loop_
_symmetry_equiv_pos_as_xyz
'x, y, z'
'-x, -y, z+1/2'
'-x+1/2, y+1/2, z+1/2'
'x+1/2, -y+1/2, z'

loop_
_atom_site_label
_atom_site_fract_x
_atom_site_fract_y
_atom_site_fract_z
_atom_site_U_iso_or_equiv
_atom_site_adp_type
_atom_site_calc_flag
_atom_site_refinement_flags
_atom_site_occupancy
_atom_site_type_symbol
C1 0.6653(4) 0.1969(7) 0.5047(4) 0.104(2) Uani d . 1 C
H1 0.6921 0.1403 0.5381 0.125 Uiso calc R 1 H
C2 0.5996(4) 0.2174(7) 0.5187(4) 0.105(2) Uani d . 1 C
H2 0.5760 0.1788 0.5636 0.127 Uiso calc R 1 H
C3 0.5691(3) 0.3046(5) 0.4576(3) 0.0671(14) Uani d . 1 C
H3 0.5234 0.3284 0.4566 0.081 Uiso calc R 1 H
C4 0.6174(2) 0.3491(5) 0.3997(3) 0.0538(12) Uani d . 1 C
C5 0.6094(2) 0.4376(4) 0.3255(3) 0.0463(11) Uani d . 1 C
C6 0.5402(2) 0.4898(4) 0.3008(3) 0.0408(10) Uani d . 1 C
H6 0.5060 0.4590 0.3415 0.049 Uiso calc R 1 H
C7 0.5395(2) 0.6465(4) 0.2939(3) 0.0447(11) Uani d . 1 C
H7 0.5851 0.6786 0.2792 0.054 Uiso calc R 1 H
C8 0.4471(3) 0.7535(5) 0.3812(3) 0.0583(13) Uani d . 1 C
H8 0.4156 0.7291 0.3401 0.070 Uiso calc R 1 H
C9 0.4267(3) 0.8220(6) 0.4534(4) 0.0776(16) Uani d . 1 C
H9 0.3815 0.8473 0.4592 0.093 Uiso calc R 1 H
C10 0.4710(4) 0.8528(5) 0.5156(4) 0.0790(17) Uani d . 1 C
H10 0.4559 0.8961 0.5644 0.095 Uiso calc R 1 H
C11 0.5377(4) 0.8203(5) 0.5070(4) 0.0762(16) Uani d . 1 C
H11 0.5683 0.8419 0.5497 0.091 Uiso calc R 1 H
C12 0.5599(3) 0.7550(5) 0.4342(3) 0.0626(13) Uani d . 1 C
H12 0.6056 0.7334 0.4282 0.075 Uiso calc R 1 H
C13 0.5149(2) 0.7218(4) 0.3709(3) 0.0479(11) Uani d . 1 C
C14 0.5205(2) 0.4437(4) 0.2094(2) 0.0394(10) Uani d . 1 C
H14 0.5585 0.3949 0.1835 0.047 Uiso calc R 1 H
C15 0.4580(2) 0.3541(4) 0.2096(3) 0.0440(11) Uani d . 1 C
C16 0.3951(2) 0.3993(5) 0.1846(3) 0.0487(11) Uani d . 1 C
H16 0.3911 0.4887 0.1658 0.058 Uiso calc R 1 H
C17 0.3369(2) 0.3185(5) 0.1860(3) 0.0555(13) Uani d . 1 C
C18 0.3448(3) 0.1873(5) 0.2140(3) 0.0651(14) Uani d . 1 C
H18 0.3072 0.1304 0.2160 0.078 Uiso calc R 1 H
C19 0.4078(3) 0.1367(5) 0.2396(3) 0.0623(14) Uani d . 1 C
H19 0.4114 0.0472 0.2583 0.075 Uiso calc R 1 H
C20 0.4637(2) 0.2172(5) 0.2375(3) 0.0491(12) Uani d . 1 C
C21 0.5385(3) 0.0498(5) 0.2948(4) 0.0892(18) Uani d . 1 C
H21A 0.5857 0.0365 0.3072 0.134 Uiso calc R 1 H
H21B 0.5237 -0.0178 0.2551 0.134 Uiso calc R 1 H
H21C 0.5126 0.0417 0.3460 0.134 Uiso calc R 1 H
C22 0.2703(2) 0.3828(6) 0.1557(3) 0.0676(15) Uani d . 1 C
C23 0.2088(3) 0.2874(7) 0.1695(4) 0.098(2) Uani d . 1 C
H23A 0.1684 0.3310 0.1493 0.147 Uiso calc R 1 H
H23B 0.2042 0.2680 0.2288 0.147 Uiso calc R 1 H
H23C 0.2158 0.2040 0.1391 0.147 Uiso calc R 1 H
C24 0.2768(3) 0.4080(7) 0.0596(3) 0.0877(19) Uani d . 1 C
H24A 0.2354 0.4468 0.0385 0.132 Uiso calc R 1 H
H24B 0.2854 0.3232 0.0313 0.132 Uiso calc R 1 H
H24C 0.3136 0.4696 0.0491 0.132 Uiso calc R 1 H
C25 0.2584(2) 0.5118(6) 0.2054(3) 0.0677(15) Uani d . 1 C
C26 0.2433(3) 0.6354(8) 0.1699(4) 0.093(2) Uani d . 1 C
H26 0.2391 0.6411 0.1114 0.112 Uiso calc R 1 H
C27 0.2339(4) 0.7523(9) 0.2174(5) 0.119(3) Uani d . 1 C
H27 0.2247 0.8348 0.1909 0.142 Uiso calc R 1 H
C28 0.2382(3) 0.7453(8) 0.3043(5) 0.100(2) Uani d . 1 C
H28 0.2327 0.8234 0.3369 0.120 Uiso calc R 1 H
C29 0.2504(3) 0.6250(9) 0.3418(4) 0.101(2) Uani d . 1 C
H29 0.2521 0.6194 0.4005 0.121 Uiso calc R 1 H
C30 0.2604(3) 0.5103(7) 0.2935(4) 0.0846(18) Uani d . 1 C
H30 0.2689 0.4282 0.3209 0.102 Uiso calc R 1 H
C31 0.5543(2) 0.6141(5) 0.0994(3) 0.0454(11) Uani d . 1 C
C32 0.5713(3) 0.7492(5) 0.0896(3) 0.0578(13) Uani d . 1 C
H32 0.5579 0.8128 0.1300 0.069 Uiso calc R 1 H
C33 0.6082(3) 0.7900(5) 0.0196(4) 0.0721(15) Uani d . 1 C
H33 0.6192 0.8815 0.0130 0.087 Uiso calc R 1 H
C34 0.6286(2) 0.6981(6) -0.0398(3) 0.0689(15) Uani d . 1 C
H34 0.6525 0.7266 -0.0873 0.083 Uiso calc R 1 H
C35 0.6132(3) 0.5620(6) -0.0285(3) 0.0649(14) Uani d . 1 C
H35 0.6281 0.4984 -0.0678 0.078 Uiso calc R 1 H
C36 0.5759(2) 0.5193(5) 0.0405(3) 0.0561(13) Uani d . 1 C
H36 0.5653 0.4276 0.0473 0.067 Uiso calc R 1 H
N1 0.50775(17) 0.5717(3) 0.1628(2) 0.0446(9) Uani d . 1 N
O1 0.65855(16) 0.4669(3) 0.2824(2) 0.0702(10) Uani d . 1 O
O2 0.49425(14) 0.6730(3) 0.22493(17) 0.0492(8) Uani d . 1 O
O3 0.52876(17) 0.1820(3) 0.2596(2) 0.0623(9) Uani d . 1 O
S1 0.69563(8) 0.28376(17) 0.42029(11) 0.0925(5) Uani d . 1 S

loop_
_atom_site_aniso_label
_atom_site_aniso_U_11
_atom_site_aniso_U_22
_atom_site_aniso_U_33
_atom_site_aniso_U_12
_atom_site_aniso_U_13
_atom_site_aniso_U_23
C1 0.139(7) 0.102(5) 0.070(4) 0.045(4) -0.035(4) 0.014(4)
C2 0.108(5) 0.137(6) 0.071(4) 0.040(5) 0.002(4) 0.033(4)
C3 0.063(3) 0.088(4) 0.051(3) 0.020(3) -0.002(3) 0.020(3)
C4 0.061(3) 0.056(3) 0.045(3) 0.015(2) -0.010(2) -0.015(2)
C5 0.043(3) 0.044(3) 0.052(3) 0.008(2) -0.004(2) -0.014(2)
C6 0.044(3) 0.039(2) 0.040(2) -0.001(2) 0.007(2) -0.001(2)
C7 0.051(3) 0.038(2) 0.045(2) 0.003(2) 0.006(2) -0.001(2)
C8 0.065(3) 0.053(3) 0.057(3) 0.006(2) 0.011(3) -0.003(3)
C9 0.088(4) 0.070(4) 0.075(4) 0.017(3) 0.028(4) -0.008(3)
C10 0.121(6) 0.057(3) 0.058(4) 0.010(4) 0.028(4) -0.007(3)
C11 0.119(5) 0.057(3) 0.053(3) -0.012(4) -0.001(3) -0.003(3)
C12 0.068(3) 0.064(3) 0.056(3) 0.008(3) 0.002(3) -0.002(3)
C13 0.060(3) 0.037(3) 0.046(3) -0.002(2) 0.011(2) 0.002(2)
C14 0.047(2) 0.035(2) 0.036(2) 0.002(2) 0.009(2) 0.002(2)
C15 0.055(3) 0.042(3) 0.035(2) -0.011(2) 0.005(2) 0.002(2)
C16 0.059(3) 0.042(3) 0.045(3) -0.004(2) -0.006(2) 0.009(2)
C17 0.058(3) 0.062(3) 0.047(3) -0.017(3) 0.000(2) 0.012(2)
C18 0.072(4) 0.071(4) 0.052(3) -0.033(3) -0.005(3) 0.015(3)
C19 0.087(4) 0.047(3) 0.053(3) -0.026(3) -0.006(3) 0.011(3)
C20 0.064(3) 0.044(3) 0.040(3) 0.000(2) -0.002(2) 0.005(2)
C21 0.121(5) 0.046(3) 0.101(4) 0.007(3) -0.014(4) 0.026(3)
C22 0.053(3) 0.098(4) 0.051(3) -0.023(3) -0.012(3) 0.018(3)
C23 0.072(4) 0.132(6) 0.091(4) -0.032(4) -0.015(3) 0.024(4)
C24 0.080(4) 0.121(5) 0.062(4) -0.003(4) -0.010(3) 0.009(4)
C25 0.048(3) 0.096(5) 0.059(4) 0.005(3) -0.001(3) 0.014(4)
C26 0.091(5) 0.120(6) 0.069(4) 0.031(4) 0.014(3) 0.024(5)
C27 0.127(6) 0.132(7) 0.097(6) 0.064(5) 0.022(5) 0.028(6)
C28 0.088(4) 0.119(6) 0.093(5) 0.039(4) 0.008(4) 0.004(5)
C29 0.102(5) 0.140(6) 0.060(4) 0.035(5) 0.002(3) 0.007(5)
C30 0.088(4) 0.104(5) 0.062(4) 0.018(4) 0.006(3) 0.024(4)
C31 0.049(3) 0.046(3) 0.041(3) -0.002(2) 0.001(2) 0.006(2)
C32 0.079(4) 0.041(3) 0.053(3) -0.005(3) 0.007(3) 0.001(3)
C33 0.089(4) 0.059(3) 0.068(3) -0.019(3) 0.015(3) 0.020(3)
C34 0.063(3) 0.090(5) 0.054(3) -0.009(3) 0.014(3) 0.016(3)
C35 0.075(4) 0.066(4) 0.054(3) -0.003(3) 0.016(3) -0.009(3)
C36 0.066(3) 0.052(3) 0.050(3) -0.004(3) 0.015(2) 0.002(3)
N1 0.057(2) 0.036(2) 0.040(2) 0.0032(18) 0.0045(18) 0.0008(18)
O1 0.0484(19) 0.068(2) 0.095(3) 0.0084(18) 0.016(2) 0.006(2)
O2 0.0660(19) 0.0417(17) 0.0399(17) 0.0092(15) 0.0054(15) 0.0037(14)
O3 0.072(2) 0.0451(19) 0.070(2) 0.0031(16) -0.0067(18) 0.0180(18)
S1 0.0822(10) 0.1131(13) 0.0821(10) 0.0411(10) -0.0233(9) -0.0125(11)

loop_
_atom_type_symbol
_atom_type_description
_atom_type_scat_dispersion_real
_atom_type_scat_dispersion_imag
_atom_type_scat_source
C C 0.0033 0.0016 'International Tables Vol C Tables 4.2.6.8 and 6.1.1.4'
H H 0.0000 0.0000 'International Tables Vol C Tables 4.2.6.8 and 6.1.1.4'
N N 0.0061 0.0033 'International Tables Vol C Tables 4.2.6.8 and 6.1.1.4'
O O 0.0106 0.0060 'International Tables Vol C Tables 4.2.6.8 and 6.1.1.4'
S S 0.1246 0.1234 'International Tables Vol C Tables 4.2.6.8 and 6.1.1.4'

loop_
_geom_angle_atom_site_label_1
_geom_angle_atom_site_label_2
_geom_angle_atom_site_label_3
_geom_angle
C2 C1 S1 113.5(5)
C2 C1 H1 123.3
S1 C1 H1 123.3
C1 C2 C3 112.9(6)
C1 C2 H2 123.5
C3 C2 H2 123.5
C4 C3 C2 110.2(5)
C4 C3 H3 124.9
C2 C3 H3 124.9
C3 C4 C5 129.6(4)
C3 C4 S1 112.1(4)
C5 C4 S1 118.3(4)
O1 C5 C4 120.0(4)
O1 C5 C6 119.7(4)
C4 C5 C6 120.3(4)
C5 C6 C7 111.3(4)
C5 C6 C14 111.4(3)
C7 C6 C14 102.8(3)
C5 C6 H6 110.3
C7 C6 H6 110.3
C14 C6 H6 110.3
O2 C7 C13 109.0(3)
O2 C7 C6 103.9(3)
C13 C7 C6 115.9(4)
O2 C7 H7 109.3
C13 C7 H7 109.3
C6 C7 H7 109.3
C13 C8 C9 119.2(5)
C13 C8 H8 120.4
C9 C8 H8 120.4
C10 C9 C8 121.5(6)
C10 C9 H9 119.3
C8 C9 H9 119.3
C9 C10 C11 120.0(6)
C9 C10 H10 120.0
C11 C10 H10 120.0
C10 C11 C12 119.8(6)
C10 C11 H11 120.1
C12 C11 H11 120.1
C13 C12 C11 120.6(5)
C13 C12 H12 119.7
C11 C12 H12 119.7
C12 C13 C8 119.0(4)
C12 C13 C7 119.7(4)
C8 C13 C7 121.2(4)
N1 C14 C15 111.0(3)
N1 C14 C6 104.9(3)
C15 C14 C6 111.6(3)
N1 C14 H14 109.7
C15 C14 H14 109.7
C6 C14 H14 109.7
C16 C15 C20 117.8(4)
C16 C15 C14 123.0(4)
C20 C15 C14 119.2(4)
C15 C16 C17 123.6(4)
C15 C16 H16 118.2
C17 C16 H16 118.2
C18 C17 C16 116.4(5)
C18 C17 C22 125.9(4)
C16 C17 C22 117.7(4)
C17 C18 C19 122.0(5)
C17 C18 H18 119.0
C19 C18 H18 119.0
C20 C19 C18 120.4(5)
C20 C19 H19 119.8
C18 C19 H19 119.8
C19 C20 O3 127.2(4)
C19 C20 C15 119.8(4)
O3 C20 C15 113.0(4)
O3 C21 H21A 109.5
O3 C21 H21B 109.5
H21A C21 H21B 109.5
O3 C21 H21C 109.5
H21A C21 H21C 109.5
H21B C21 H21C 109.5
C25 C22 C17 108.4(4)
C25 C22 C24 113.0(5)
C17 C22 C24 107.6(4)
C25 C22 C23 108.3(5)
C17 C22 C23 112.1(5)
C24 C22 C23 107.6(4)
C22 C23 H23A 109.5
C22 C23 H23B 109.5
H23A C23 H23B 109.5
C22 C23 H23C 109.5
H23A C23 H23C 109.5
H23B C23 H23C 109.5
C22 C24 H24A 109.5
C22 C24 H24B 109.5
H24A C24 H24B 109.5
C22 C24 H24C 109.5
H24A C24 H24C 109.5
H24B C24 H24C 109.5
C26 C25 C30 115.0(6)
C26 C25 C22 124.4(5)
C30 C25 C22 120.5(6)
C25 C26 C27 122.9(6)
C25 C26 H26 118.6
C27 C26 H26 118.6
C28 C27 C26 119.4(7)
C28 C27 H27 120.3
C26 C27 H27 120.3
C29 C28 C27 119.6(7)
C29 C28 H28 120.2
C27 C28 H28 120.2
C28 C29 C30 120.2(6)
C28 C29 H29 119.9
C30 C29 H29 119.9
C29 C30 C25 122.8(6)
C29 C30 H30 118.6
C25 C30 H30 118.6
C32 C31 C36 119.9(4)
C32 C31 N1 121.2(4)
C36 C31 N1 118.4(4)
C31 C32 C33 119.8(5)
C31 C32 H32 120.1
C33 C32 H32 120.1
C34 C33 C32 120.9(5)
C34 C33 H33 119.5
C32 C33 H33 119.5
C33 C34 C35 119.1(5)
C33 C34 H34 120.4
C35 C34 H34 120.4
C36 C35 C34 120.9(5)
C36 C35 H35 119.6
C34 C35 H35 119.6
C35 C36 C31 119.3(5)
C35 C36 H36 120.3
C31 C36 H36 120.3
C31 N1 O2 113.7(3)
C31 N1 C14 119.4(3)
O2 N1 C14 106.4(3)
N1 O2 C7 106.4(3)
C20 O3 C21 117.0(4)
C1 S1 C4 91.2(3)

loop_
_geom_bond_atom_site_label_1
_geom_bond_atom_site_label_2
_geom_bond_distance
C1 C2 1.330(9)
C1 S1 1.693(7)
C1 H1 0.9300
C2 C3 1.423(8)
C2 H2 0.9300
C3 C4 1.392(7)
C3 H3 0.9300
C4 C5 1.470(6)
C4 S1 1.701(5)
C5 O1 1.218(5)
C5 C6 1.509(6)
C6 C7 1.543(6)
C6 C14 1.563(6)
C6 H6 0.9800
C7 O2 1.433(5)
C7 C13 1.504(6)
C7 H7 0.9800
C8 C13 1.381(6)
C8 C9 1.385(7)
C8 H8 0.9300
C9 C10 1.348(8)
C9 H9 0.9300
C10 C11 1.360(8)
C10 H10 0.9300
C11 C12 1.388(7)
C11 H11 0.9300
C12 C13 1.376(6)
C12 H12 0.9300
C14 N1 1.478(5)
C14 C15 1.513(5)
C14 H14 0.9800
C15 C16 1.376(6)
C15 C20 1.419(6)
C16 C17 1.395(6)
C16 H16 0.9300
C17 C18 1.372(6)
C17 C22 1.533(7)
C18 C19 1.397(7)
C18 H18 0.9300
C19 C20 1.357(6)
C19 H19 0.9300
C20 O3 1.374(5)
C21 O3 1.425(5)
C21 H21A 0.9600
C21 H21B 0.9600
C21 H21C 0.9600
C22 C25 1.509(8)
C22 C24 1.545(7)
C22 C23 1.546(7)
C23 H23A 0.9600
C23 H23B 0.9600
C23 H23C 0.9600
C24 H24A 0.9600
C24 H24B 0.9600
C24 H24C 0.9600
C25 C26 1.371(8)
C25 C30 1.394(7)
C26 C27 1.384(9)
C26 H26 0.9300
C27 C28 1.378(9)
C27 H27 0.9300
C28 C29 1.343(9)
C28 H28 0.9300
C29 C30 1.375(8)
C29 H29 0.9300
C30 H30 0.9300
C31 C32 1.377(6)
C31 C36 1.384(6)
C31 N1 1.421(5)
C32 C33 1.384(7)
C32 H32 0.9300
C33 C34 1.363(7)
C33 H33 0.9300
C34 C35 1.383(7)
C34 H34 0.9300
C35 C36 1.380(6)
C35 H35 0.9300
C36 H36 0.9300
N1 O2 1.424(4)

loop_
_geom_torsion_atom_site_label_1
_geom_torsion_atom_site_label_2
_geom_torsion_atom_site_label_3
_geom_torsion_atom_site_label_4
_geom_torsion
_geom_torsion_publ_flag
S1 C1 C2 C3 1.9(9) ?
C1 C2 C3 C4 -1.6(8) ?
C2 C3 C4 C5 178.7(5) ?
C2 C3 C4 S1 0.7(6) ?
C3 C4 C5 O1 179.1(5) ?
S1 C4 C5 O1 -2.9(6) ?
C3 C4 C5 C6 -2.5(7) ?
S1 C4 C5 C6 175.5(3) ?
O1 C5 C6 C7 -56.4(5) ?
C4 C5 C6 C7 125.2(4) y
O1 C5 C6 C14 57.8(5) ?
C4 C5 C6 C14 -120.6(4) ?
C5 C6 C7 O2 144.3(3) ?
C14 C6 C7 O2 24.9(4) ?
C5 C6 C7 C13 -96.2(5) ?
C14 C6 C7 C13 144.3(4) ?
C13 C8 C9 C10 -3.1(8) ?
C8 C9 C10 C11 2.1(9) ?
C9 C10 C11 C12 -0.3(8) ?
C10 C11 C12 C13 -0.4(8) ?
C11 C12 C13 C8 -0.6(7) ?
C11 C12 C13 C7 -177.8(4) ?
C9 C8 C13 C12 2.3(7) ?
C9 C8 C13 C7 179.5(4) ?
O2 C7 C13 C12 -156.0(4) ?
C6 C7 C13 C12 87.3(5) ?
O2 C7 C13 C8 26.8(5) ?
C6 C7 C13 C8 -89.9(5) y
C5 C6 C14 N1 -122.0(4) ?
C7 C6 C14 N1 -2.6(4) ?
C5 C6 C14 C15 117.7(4) ?
C7 C6 C14 C15 -122.9(4) ?
N1 C14 C15 C16 -12.1(6) y
C6 C14 C15 C16 104.5(5) ?
N1 C14 C15 C20 168.6(3) ?
C6 C14 C15 C20 -74.8(5) ?
C20 C15 C16 C17 0.5(7) ?
C14 C15 C16 C17 -178.8(4) ?
C15 C16 C17 C18 -0.1(7) ?
C15 C16 C17 C22 -179.6(4) ?
C16 C17 C18 C19 -0.2(7) ?
C22 C17 C18 C19 179.3(5) ?
C17 C18 C19 C20 0.0(7) ?
C18 C19 C20 O3 -179.3(4) ?
C18 C19 C20 C15 0.5(7) ?
C16 C15 C20 C19 -0.7(6) ?
C14 C15 C20 C19 178.6(4) ?
C16 C15 C20 O3 179.0(4) ?
C14 C15 C20 O3 -1.6(5) ?
C18 C17 C22 C25 126.1(5) ?
C16 C17 C22 C25 -54.4(5) ?
C18 C17 C22 C24 -111.4(6) ?
C16 C17 C22 C24 68.1(6) ?
C18 C17 C22 C23 6.6(7) ?
C16 C17 C22 C23 -173.9(5) ?
C17 C22 C25 C26 129.8(6) ?
C24 C22 C25 C26 10.7(7) ?
C23 C22 C25 C26 -108.3(6) ?
C17 C22 C25 C30 -52.3(6) ?
C24 C22 C25 C30 -171.4(5) ?
C23 C22 C25 C30 69.6(6) ?
C30 C25 C26 C27 3.1(9) ?
C22 C25 C26 C27 -178.9(6) ?
C25 C26 C27 C28 -1.6(11) ?
C26 C27 C28 C29 -1.0(12) ?
C27 C28 C29 C30 1.9(11) ?
C28 C29 C30 C25 -0.2(10) ?
C26 C25 C30 C29 -2.3(9) ?
C22 C25 C30 C29 179.6(6) ?
C36 C31 C32 C33 1.8(7) ?
N1 C31 C32 C33 -169.9(4) ?
C31 C32 C33 C34 -0.5(8) ?
C32 C33 C34 C35 -1.4(8) ?
C33 C34 C35 C36 2.0(8) ?
C34 C35 C36 C31 -0.7(8) ?
C32 C31 C36 C35 -1.2(7) ?
N1 C31 C36 C35 170.7(4) ?
C32 C31 N1 O2 -14.1(6) ?
C36 C31 N1 O2 174.0(4) ?
C32 C31 N1 C14 -141.1(4) y
C36 C31 N1 C14 47.0(5) ?
C15 C14 N1 C31 -129.9(4) ?
C6 C14 N1 C31 109.4(4) ?
C15 C14 N1 O2 99.8(3) ?
C6 C14 N1 O2 -20.9(4) ?
C31 N1 O2 C7 -94.8(4) ?
C14 N1 O2 C7 38.6(4) ?
C13 C7 O2 N1 -163.6(3) ?
C6 C7 O2 N1 -39.6(4) ?
C19 C20 O3 C21 -5.1(7) ?
C15 C20 O3 C21 175.1(4) ?
C2 C1 S1 C4 -1.2(6) ?
C3 C4 S1 C1 0.3(4) ?
C5 C4 S1 C1 -178.0(4) ?

loop_
_cod_related_entry_id
_cod_related_entry_database
_cod_related_entry_code
1 ChemSpider 10600163
